data_4100667
loop_
_publ_author_name
'Neil Burford'
'Andrew D. Phillips'
'Heather A. Spinney'
'Michael Lumsden'
'Ulrike Werner-Zwanziger'
'Michael J. Ferguson'
'Robert McDonald'

_publ_section_title
;
Hypervalent, low coordinate phosphorus(III) centers in complexes
of the phosphadiazonium cation with chelating ligands
;
_journal_name_full 'Journal of the American Chemical Society'
_journal_paper_doi 10.1021/ja043691y
_journal_year 2005
_chemical_formula_moiety 'C24 H45 N3 P, C F3 O3 S'
_chemical_formula_sum 'C25 H45 F3 N3 O3 P S'
_chemical_formula_weight 555.67
_chemical_melting_point 393
_chemical_name_common '[Mes*NP-TMEDA]OTf'
_space_group_IT_number 14
_symmetry_cell_setting monoclinic
_symmetry_space_group_name_Hall '-P 2ybc'
_symmetry_space_group_name_H-M 'P 1 21/c 1'
_cell_angle_alpha 90.00
_cell_angle_beta 104.1370(16)
_cell_angle_gamma 90.00
_cell_formula_units_Z 4
_cell_length_a 19.2943(16)
_cell_length_b 10.5163(9)
_cell_length_c 15.1501(13)
_cell_measurement_temperature 193(2)
_cell_volume 2980.9(4)
_diffrn_ambient_temperature 193(2)
_exptl_crystal_density_diffrn 1.238
_cod_depositor_comments
;
The following automatic conversions were performed:
'_symmetry_cell_setting' value 'Monoclinic' changed to 'monoclinic'
according to '/home/saulius/struct/CIF-dictionaries/cif_core.dic'
dictionary named 'cif_core.dic' version 2.4.1 from 2010-06-29.

Automatic conversion script
Id: cif_fix_enum 1527 2010-12-29 10:47:43Z saulius 
;
_cod_original_sg_symbol_H-M 'P 21/c'
_cod_database_code 4100667

loop_
_symmetry_equiv_pos_as_xyz
'x, y, z'
'-x, y+1/2, -z+1/2'
'-x, -y, -z'
'x, -y-1/2, z-1/2'

loop_
_atom_site_label
_atom_site_type_symbol
_atom_site_fract_x
_atom_site_fract_y
_atom_site_fract_z
_atom_site_U_iso_or_equiv
_atom_site_adp_type
_atom_site_occupancy
_atom_site_symmetry_multiplicity
_atom_site_calc_flag
_atom_site_refinement_flags
_atom_site_disorder_assembly
_atom_site_disorder_group
P P 0.30539(4) 0.30385(6) 0.25469(4) 0.02742(19) Uani 1 1 d . B .
N1 N 0.24783(12) 0.3036(2) 0.16694(15) 0.0307(5) Uani 1 1 d . . .
N2 N 0.40628(13) 0.2845(3) 0.2190(2) 0.0456(6) Uani 1 1 d . B .
N3 N 0.33002(13) 0.1195(2) 0.30377(16) 0.0376(5) Uani 1 1 d . . .
C1 C 0.19923(12) 0.3613(2) 0.09332(16) 0.0245(5) Uani 1 1 d . . .
C2 C 0.18932(13) 0.4961(2) 0.08902(17) 0.0275(5) Uani 1 1 d . . .
C3 C 0.14531(14) 0.5476(2) 0.01029(18) 0.0307(6) Uani 1 1 d . . .
H3 H 0.1410 0.6375 0.0061 0.037 Uiso 1 1 calc R . .
C4 C 0.10755(13) 0.4759(3) -0.06203(17) 0.0279(5) Uani 1 1 d . . .
C5 C 0.11413(13) 0.3453(2) -0.05400(16) 0.0269(5) Uani 1 1 d . . .
H5 H 0.0874 0.2941 -0.1020 0.032 Uiso 1 1 calc R . .
C6 C 0.15812(13) 0.2851(2) 0.02126(16) 0.0245(5) Uani 1 1 d . . .
C7 C 0.22132(15) 0.5887(3) 0.16802(19) 0.0347(6) Uani 1 1 d . . .
C8 C 0.05827(15) 0.5413(3) -0.14470(18) 0.0345(6) Uani 1 1 d . . .
C9 C 0.15689(14) 0.1385(2) 0.02420(18) 0.0309(6) Uani 1 1 d . . .
C10 C 0.30293(17) 0.5981(3) 0.1851(2) 0.0437(7) Uani 1 1 d . . .
H10A H 0.3156 0.6234 0.1288 0.052 Uiso 1 1 calc R . .
H10B H 0.3244 0.5153 0.2051 0.052 Uiso 1 1 calc R . .
H10C H 0.3209 0.6617 0.2325 0.052 Uiso 1 1 calc R . .
C11 C 0.1935(2) 0.7258(3) 0.1465(3) 0.0511(8) Uani 1 1 d . . .
H11A H 0.2073 0.7565 0.0921 0.061 Uiso 1 1 calc R . .
H11B H 0.2142 0.7813 0.1982 0.061 Uiso 1 1 calc R . .
H11C H 0.1413 0.7266 0.1355 0.061 Uiso 1 1 calc R . .
C12 C 0.19719(17) 0.5503(3) 0.2540(2) 0.0424(7) Uani 1 1 d . . .
H12A H 0.1449 0.5471 0.2399 0.051 Uiso 1 1 calc R . .
H12B H 0.2147 0.6130 0.3022 0.051 Uiso 1 1 calc R . .
H12C H 0.2167 0.4664 0.2746 0.051 Uiso 1 1 calc R . .
C13 C 0.00121(18) 0.6182(4) -0.1141(2) 0.0504(8) Uani 1 1 d . . .
H13A H -0.0304 0.6589 -0.1671 0.060 Uiso 1 1 calc R . .
H13B H 0.0242 0.6835 -0.0706 0.060 Uiso 1 1 calc R . .
H13C H -0.0268 0.5615 -0.0849 0.060 Uiso 1 1 calc R . .
C14 C 0.0203(2) 0.4449(4) -0.2161(2) 0.0539(9) Uani 1 1 d . . .
H14A H -0.0114 0.4900 -0.2669 0.065 Uiso 1 1 calc R . .
H14B H -0.0079 0.3865 -0.1885 0.065 Uiso 1 1 calc R . .
H14C H 0.0559 0.3967 -0.2387 0.065 Uiso 1 1 calc R . .
C15 C 0.10287(19) 0.6301(4) -0.1893(2) 0.0552(9) Uani 1 1 d . . .
H15A H 0.0715 0.6729 -0.2415 0.066 Uiso 1 1 calc R . .
H15B H 0.1389 0.5803 -0.2099 0.066 Uiso 1 1 calc R . .
H15C H 0.1267 0.6937 -0.1449 0.066 Uiso 1 1 calc R . .
C16 C 0.12885(17) 0.0972(3) 0.1066(2) 0.0387(6) Uani 1 1 d . . .
H16A H 0.0815 0.1345 0.1018 0.046 Uiso 1 1 calc R . .
H16B H 0.1618 0.1266 0.1628 0.046 Uiso 1 1 calc R . .
H16C H 0.1253 0.0043 0.1076 0.046 Uiso 1 1 calc R . .
C17 C 0.10523(18) 0.0793(3) -0.0596(2) 0.0453(8) Uani 1 1 d . . .
H17A H 0.1208 0.1014 -0.1146 0.054 Uiso 1 1 calc R . .
H17B H 0.0569 0.1121 -0.0646 0.054 Uiso 1 1 calc R . .
H17C H 0.1052 -0.0134 -0.0529 0.054 Uiso 1 1 calc R . .
C18 C 0.23070(17) 0.0839(3) 0.0258(2) 0.0421(7) Uani 1 1 d . . .
H18A H 0.2458 0.1132 -0.0280 0.051 Uiso 1 1 calc R . .
H18B H 0.2284 -0.0092 0.0255 0.051 Uiso 1 1 calc R . .
H18C H 0.2652 0.1127 0.0809 0.051 Uiso 1 1 calc R . .
C20 C 0.4348(2) 0.1560(4) 0.2483(5) 0.0897(17) Uani 1 1 d . . .
H20A H 0.4196 0.0956 0.1971 0.108 Uiso 0.60 1 calc PR A 1
H20B H 0.4877 0.1588 0.2651 0.108 Uiso 0.60 1 calc PR A 1
H20C H 0.4697 0.1635 0.3080 0.108 Uiso 0.40 1 d PR A 2
H20D H 0.4607 0.1238 0.2040 0.108 Uiso 0.40 1 d PR A 2
C21A C 0.4095(3) 0.1115(7) 0.3254(5) 0.0592(15) Uiso 0.60 1 d P B 1
H21A H 0.4303 0.1643 0.3794 0.071 Uiso 0.60 1 calc PR B 1
H21B H 0.4248 0.0224 0.3395 0.071 Uiso 0.60 1 calc PR B 1
C21B C 0.3842(6) 0.0695(11) 0.2557(8) 0.071(3) Uiso 0.40 1 d P B 2
H21C H 0.4081 -0.0056 0.2892 0.086 Uiso 0.40 1 calc PR B 2
H21D H 0.3589 0.0410 0.1940 0.086 Uiso 0.40 1 calc PR B 2
C22 C 0.45551(18) 0.3800(4) 0.2710(3) 0.0662(11) Uani 1 1 d . . .
H22A H 0.4368 0.4654 0.2535 0.079 Uiso 1 1 calc R B .
H22B H 0.5026 0.3708 0.2580 0.079 Uiso 1 1 calc R . .
H22C H 0.4599 0.3673 0.3363 0.079 Uiso 1 1 calc R . .
C23 C 0.3959(2) 0.3073(5) 0.1201(3) 0.0721(12) Uani 1 1 d . . .
H23A H 0.3768 0.3931 0.1051 0.086 Uiso 1 1 calc R B .
H23B H 0.3621 0.2446 0.0859 0.086 Uiso 1 1 calc R . .
H23C H 0.4418 0.2991 0.1037 0.086 Uiso 1 1 calc R . .
C24A C 0.2988(3) 0.0068(5) 0.2508(4) 0.0433(12) Uiso 0.60 1 d P B 1
H24A H 0.2466 0.0123 0.2367 0.052 Uiso 0.60 1 calc PR B 1
H24B H 0.3146 -0.0702 0.2865 0.052 Uiso 0.60 1 calc PR B 1
H24C H 0.3145 0.0035 0.1941 0.052 Uiso 0.60 1 calc PR B 1
C25A C 0.3007(5) 0.1153(9) 0.3872(6) 0.084(2) Uiso 0.60 1 d P B 1
H25A H 0.3192 0.1879 0.4266 0.100 Uiso 0.60 1 calc PR B 1
H25B H 0.3155 0.0360 0.4204 0.100 Uiso 0.60 1 calc PR B 1
H25C H 0.2484 0.1195 0.3690 0.100 Uiso 0.60 1 calc PR B 1
C24B C 0.2697(5) 0.0358(10) 0.2873(7) 0.058(2) Uiso 0.40 1 d P B 2
H24D H 0.2534 0.0190 0.2218 0.070 Uiso 0.40 1 calc PR B 2
H24E H 0.2310 0.0756 0.3089 0.070 Uiso 0.40 1 calc PR B 2
H24F H 0.2834 -0.0444 0.3198 0.070 Uiso 0.40 1 calc PR B 2
C25B C 0.3519(5) 0.1396(9) 0.4006(6) 0.0497(19) Uiso 0.40 1 d P B 2
H25D H 0.3930 0.1972 0.4147 0.060 Uiso 0.40 1 calc PR B 2
H25E H 0.3651 0.0581 0.4314 0.060 Uiso 0.40 1 calc PR B 2
H25F H 0.3123 0.1774 0.4216 0.060 Uiso 0.40 1 calc PR B 2
S1A S 0.56861(7) 0.22397(10) 0.52678(7) 0.0408(3) Uani 0.80 1 d P C 1
S1B S 0.6001(3) 0.2279(5) 0.5343(2) 0.0535(15) Uiso 0.20 1 d PD C 2
F1 F 0.63427(16) 0.4461(2) 0.56464(19) 0.0852(8) Uani 1 1 d D . .
F2A F 0.70117(16) 0.2915(3) 0.5380(2) 0.0669(8) Uiso 0.80 1 d P C 1
F3A F 0.62708(16) 0.3721(3) 0.42607(19) 0.0630(7) Uiso 0.80 1 d P C 1
F2B F 0.5158(8) 0.4161(17) 0.5095(12) 0.106(5) Uiso 0.20 1 d PD C 2
F3B F 0.6048(5) 0.4223(9) 0.4364(6) 0.0360(18) Uiso 0.20 1 d PD C 2
O1 O 0.58632(16) 0.2008(3) 0.62257(17) 0.0693(8) Uani 1 1 d D . .
O2 O 0.5773(2) 0.1261(3) 0.4686(2) 0.0906(11) Uani 1 1 d D . .
O3A O 0.50304(18) 0.2900(3) 0.4942(2) 0.0579(8) Uiso 0.80 1 d P C 1
O3B O 0.6769(5) 0.208(2) 0.5526(15) 0.110(6) Uiso 0.20 1 d PD C 2
C31A C 0.6355(2) 0.3403(4) 0.5133(3) 0.0436(9) Uiso 0.80 1 d P C 1
C31B C 0.5811(5) 0.396(2) 0.5068(5) 0.078(6) Uiso 0.20 1 d PD C 2

loop_
_atom_site_aniso_label
_atom_site_aniso_U_11
_atom_site_aniso_U_22
_atom_site_aniso_U_33
_atom_site_aniso_U_23
_atom_site_aniso_U_13
_atom_site_aniso_U_12
P 0.0302(4) 0.0241(3) 0.0243(3) -0.0006(2) -0.0005(2) 0.0003(2)
N1 0.0292(11) 0.0337(12) 0.0268(11) 0.0020(9) 0.0022(9) 0.0006(9)
N2 0.0270(12) 0.0459(15) 0.0638(17) 0.0068(13) 0.0107(11) -0.0003(10)
N3 0.0434(13) 0.0343(12) 0.0308(11) 0.0027(10) 0.0004(10) -0.0008(10)
C1 0.0227(11) 0.0267(12) 0.0234(11) 0.0016(9) 0.0045(9) 0.0028(9)
C2 0.0280(12) 0.0256(12) 0.0299(12) -0.0012(10) 0.0090(10) -0.0002(10)
C3 0.0370(14) 0.0226(12) 0.0347(14) 0.0048(10) 0.0127(11) 0.0049(10)
C4 0.0274(12) 0.0321(13) 0.0257(12) 0.0066(10) 0.0094(10) 0.0072(10)
C5 0.0260(12) 0.0314(13) 0.0231(11) 0.0001(10) 0.0054(9) 0.0031(10)
C6 0.0253(12) 0.0235(12) 0.0246(11) -0.0002(9) 0.0058(9) 0.0042(9)
C7 0.0400(15) 0.0267(13) 0.0366(14) -0.0073(11) 0.0079(11) -0.0011(11)
C8 0.0334(14) 0.0398(15) 0.0308(13) 0.0135(11) 0.0088(11) 0.0103(11)
C9 0.0361(14) 0.0233(12) 0.0300(13) -0.0025(10) 0.0020(10) 0.0023(10)
C10 0.0427(17) 0.0362(15) 0.0496(17) -0.0026(13) 0.0061(13) -0.0096(13)
C11 0.064(2) 0.0287(15) 0.057(2) -0.0116(14) 0.0069(16) 0.0044(14)
C12 0.0446(17) 0.0457(17) 0.0368(15) -0.0128(13) 0.0100(13) 0.0016(13)
C13 0.0451(18) 0.060(2) 0.0467(18) 0.0161(15) 0.0129(14) 0.0240(16)
C14 0.060(2) 0.059(2) 0.0329(15) 0.0090(15) -0.0072(14) 0.0148(17)
C15 0.055(2) 0.063(2) 0.0516(19) 0.0305(17) 0.0216(16) 0.0118(17)
C16 0.0462(16) 0.0275(13) 0.0415(15) 0.0045(12) 0.0091(12) -0.0022(12)
C17 0.0561(19) 0.0299(14) 0.0419(16) -0.0085(12) -0.0034(14) -0.0023(13)
C18 0.0472(17) 0.0311(14) 0.0463(17) -0.0040(12) 0.0084(13) 0.0134(13)
C20 0.046(2) 0.056(2) 0.177(6) 0.026(3) 0.047(3) 0.0208(19)
C22 0.0327(17) 0.069(3) 0.086(3) 0.014(2) -0.0058(17) -0.0174(16)
C23 0.064(3) 0.098(3) 0.066(3) -0.004(2) 0.038(2) -0.008(2)
S1A 0.0340(6) 0.0442(6) 0.0435(6) 0.0124(4) 0.0079(4) -0.0098(4)
F1 0.0955(19) 0.0657(16) 0.0898(18) -0.0059(13) 0.0138(15) -0.0310(14)
O1 0.0700(18) 0.082(2) 0.0512(15) 0.0264(14) 0.0051(13) -0.0166(15)
O2 0.102(3) 0.082(2) 0.091(2) -0.0252(19) 0.031(2) -0.043(2)

loop_
_geom_bond_atom_site_label_1
_geom_bond_atom_site_label_2
_geom_bond_distance
_geom_bond_site_symmetry_2
_geom_bond_publ_flag
P N1 1.510(2) . ?
P N3 2.090(2) . ?
P N2 2.154(3) . ?
N1 C1 1.407(3) . ?
N2 C22 1.472(4) . ?
N2 C23 1.482(5) . ?
N2 C20 1.485(5) . ?
N3 C24B 1.431(10) . ?
N3 C25B 1.439(9) . ?
N3 C24A 1.474(6) . ?
N3 C21A 1.489(7) . ?
N3 C21B 1.506(12) . ?
N3 C25A 1.506(9) . ?
C1 C6 1.428(3) . ?
C1 C2 1.430(3) . ?
C2 C3 1.394(4) . ?
C2 C7 1.550(4) . ?
C3 C4 1.382(4) . ?
C4 C5 1.381(4) . ?
C4 C8 1.538(3) . ?
C5 C6 1.396(3) . ?
C6 C9 1.543(3) . ?
C7 C10 1.535(4) . ?
C7 C12 1.541(4) . ?
C7 C11 1.545(4) . ?
C8 C13 1.527(4) . ?
C8 C14 1.532(5) . ?
C8 C15 1.533(4) . ?
C9 C18 1.530(4) . ?
C9 C16 1.539(4) . ?
C9 C17 1.541(4) . ?
C20 C21B 1.359(12) . ?
C20 C21A 1.449(8) . ?
S1A O2 1.391(4) . ?
S1A O3A 1.422(4) . ?
S1A O1 1.428(3) . ?
S1A C31A 1.825(4) . ?
S1B O1 1.454(4) . ?
S1B O3B 1.454(4) . ?
S1B O2 1.454(4) . ?
S1B C31B 1.83(3) . ?
F1 C31B 1.289(9) . ?
F1 C31A 1.361(5) . ?
F2A C31A 1.334(5) . ?
F3A C31A 1.334(5) . ?
F2B C31B 1.289(9) . ?
F3B C31B 1.289(9) . ?
